data_4333068
loop_
_publ_author_name
'Cotton, F. Albert'
'Murillo, Carlos A.'
'Yu, Rongmin'
'Zhao, Qinliang'

_publ_section_title
;
 A Rare and Highly Oxidized Mo25.5+Unit Stabilized by Oxo Anions and
 Supported by Formamidinate Bridges
;
_journal_issue 22
_journal_name_full 'Inorganic Chemistry'
_journal_page_first 9046
_journal_page_last 9052
_journal_paper_doi 10.1021/ic061352v
_journal_volume 45
_journal_year 2006
_chemical_formula_moiety 'C90 H54 F36 Mo4 N12 O2, C H2 Cl2'
_chemical_formula_sum 'C91 H56 Cl2 F36 Mo4 N12 O2'
_chemical_formula_weight 2488.14
_chemical_name_common '[Mo2(DmCF3F)3]2(OH)2,CH2Cl2'
_chemical_name_systematic
; 
 ? 
;
_space_group_IT_number 2
_symmetry_cell_setting triclinic
_symmetry_space_group_name_Hall '-P 1'
_symmetry_space_group_name_H-M 'P -1'
_atom_sites_solution_hydrogens geom
_atom_sites_solution_primary direct
_atom_sites_solution_secondary difmap
_audit_creation_method SHELXL-97
_cell_angle_alpha 64.168(3)
_cell_angle_beta 79.495(3)
_cell_angle_gamma 62.515(3)
_cell_formula_units_Z 1
_cell_length_a 13.902(3)
_cell_length_b 14.435(3)
_cell_length_c 14.909(3)
_cell_measurement_reflns_used 10559
_cell_measurement_temperature 213(2)
_cell_measurement_theta_max 27.548
_cell_measurement_theta_min 2.217
_cell_volume 2388.3(9)
_computing_cell_refinement SAINT
_computing_data_collection SMART
_computing_data_reduction SAINT
_computing_molecular_graphics XP
_computing_publication_material CIFTAB
_computing_structure_refinement 'SHELXL-97 (Sheldrick, 1997)'
_computing_structure_solution 'SHELXS-97 (Sheldrick, 1990)'
_diffrn_ambient_temperature 213(2)
_diffrn_measured_fraction_theta_full 0.952
_diffrn_measured_fraction_theta_max 0.952
_diffrn_measurement_device_type 'BRUKER SMART 1000'
_diffrn_measurement_method \w-scans
_diffrn_radiation_monochromator graphite
_diffrn_radiation_source 'fine-focus sealed tube'
_diffrn_radiation_type MoK\a
_diffrn_radiation_wavelength 0.71073
_diffrn_reflns_av_R_equivalents 0.0227
_diffrn_reflns_av_sigmaI/netI 0.0417
_diffrn_reflns_limit_h_max 17
_diffrn_reflns_limit_h_min -15
_diffrn_reflns_limit_k_max 17
_diffrn_reflns_limit_k_min -18
_diffrn_reflns_limit_l_max 19
_diffrn_reflns_limit_l_min -19
_diffrn_reflns_number 17754
_diffrn_reflns_theta_full 27.61
_diffrn_reflns_theta_max 27.61
_diffrn_reflns_theta_min 1.89
_diffrn_standards_number 0
_exptl_absorpt_coefficient_mu 0.695
_exptl_absorpt_correction_T_max 0.8851
_exptl_absorpt_correction_T_min 0.8083
_exptl_absorpt_correction_type multi-scan
_exptl_absorpt_process_details SADABS
_exptl_crystal_colour yellow
_exptl_crystal_density_diffrn 1.731
_exptl_crystal_density_method 'not measured'
_exptl_crystal_description block
_exptl_crystal_F_000 1230
_exptl_crystal_size_max 0.32
_exptl_crystal_size_mid 0.25
_exptl_crystal_size_min 0.18
_refine_diff_density_max 1.479
_refine_diff_density_min -2.120
_refine_diff_density_rms 0.110
_refine_ls_extinction_method none
_refine_ls_goodness_of_fit_ref 1.043
_refine_ls_hydrogen_treatment noref
_refine_ls_matrix_type full
_refine_ls_number_parameters 737
_refine_ls_number_reflns 10559
_refine_ls_number_restraints 33
_refine_ls_restrained_S_all 1.044
_refine_ls_R_factor_all 0.0663
_refine_ls_R_factor_gt 0.0501
_refine_ls_shift/su_max 0.001
_refine_ls_shift/su_mean 0.000
_refine_ls_structure_factor_coef Fsqd
_refine_ls_weighting_details 'calc w=1/[\s^2^(Fo^2^)+(0.0758P)^2^+4.0691P] where P=(Fo^2^+2Fc^2^)/3'
_refine_ls_weighting_scheme calc
_refine_ls_wR_factor_gt 0.1301
_refine_ls_wR_factor_ref 0.1431
_reflns_number_gt 8101
_reflns_number_total 10559
_reflns_threshold_expression >2sigma(I)
_cod_data_source_file ic061352vsup1.cif
_cod_data_source_block xl1
_cod_original_cell_volume 2388.2(9)
_cod_database_code 4333068

loop_
_symmetry_equiv_pos_as_xyz
'x, y, z'
'-x, -y, -z'

loop_
_atom_site_label
_atom_site_type_symbol
_atom_site_fract_x
_atom_site_fract_y
_atom_site_fract_z
_atom_site_U_iso_or_equiv
_atom_site_adp_type
_atom_site_occupancy
_atom_site_symmetry_multiplicity
_atom_site_calc_flag
_atom_site_refinement_flags
_atom_site_disorder_assembly
_atom_site_disorder_group
Mo1 Mo 0.17438(2) 0.94455(3) 0.43985(2) 0.02180(10) Uani 1 1 d . . .
Mo2 Mo 0.15458(2) 0.91862(3) 0.59073(2) 0.02210(10) Uani 1 1 d . . .
O1 O 0.0143(2) 1.0243(4) 0.3790(2) 0.0534(10) Uani 1 1 d . . .
N1 N 0.1640(3) 1.1107(3) 0.3953(2) 0.0322(7) Uani 1 1 d . . .
N2 N 0.1370(3) 1.0867(3) 0.5590(3) 0.0330(8) Uani 1 1 d . . .
N3 N 0.3452(3) 0.8614(3) 0.4541(3) 0.0341(8) Uani 1 1 d . . .
N4 N 0.3252(3) 0.8354(3) 0.6176(3) 0.0349(8) Uani 1 1 d . . .
N5 N 0.1772(3) 0.7837(3) 0.4664(2) 0.0308(7) Uani 1 1 d . . .
N6 N 0.1529(3) 0.7562(3) 0.6311(2) 0.0303(7) Uani 1 1 d . . .
C1 C 0.1879(4) 1.1736(3) 0.2974(3) 0.0335(9) Uani 1 1 d . . .
C2 C 0.1691(4) 1.1543(4) 0.2193(3) 0.0382(10) Uani 1 1 d . . .
H2A H 0.1340 1.1078 0.2318 0.046 Uiso 1 1 calc R . .
C3 C 0.2018(5) 1.2028(4) 0.1243(3) 0.0475(12) Uani 1 1 d . A .
C4 C 0.2520(5) 1.2733(5) 0.1031(4) 0.0578(14) Uani 1 1 d . . .
H4A H 0.2746 1.3056 0.0382 0.069 Uiso 1 1 calc R . .
C5 C 0.2683(5) 1.2953(5) 0.1788(4) 0.0578(14) Uani 1 1 d . . .
H5A H 0.2999 1.3452 0.1649 0.069 Uiso 1 1 calc R . .
C6 C 0.2384(4) 1.2444(4) 0.2757(3) 0.0456(11) Uani 1 1 d . . .
H6A H 0.2525 1.2580 0.3271 0.055 Uiso 1 1 calc R . .
C7 C 0.1865(6) 1.1766(5) 0.0428(4) 0.0628(16) Uani 1 1 d . . .
C8 C 0.1437(4) 1.1524(4) 0.4649(3) 0.0350(9) Uani 1 1 d . . .
H8A H 0.1345 1.2271 0.4472 0.042 Uiso 1 1 calc R . .
C9 C 0.1161(4) 1.1328(4) 0.6321(3) 0.0340(9) Uani 1 1 d . . .
C10 C 0.1368(5) 1.2218(4) 0.6186(4) 0.0510(13) Uani 1 1 d . B .
H10A H 0.1656 1.2567 0.5583 0.061 Uiso 1 1 calc R . .
C11 C 0.1155(6) 1.2610(5) 0.6940(4) 0.0626(16) Uani 1 1 d . . .
C12 C 0.0748(5) 1.2108(5) 0.7832(4) 0.0598(15) Uani 1 1 d . B .
H12A H 0.0599 1.2384 0.8333 0.072 Uiso 1 1 calc R . .
C13 C 0.0566(5) 1.1206(6) 0.7982(4) 0.0617(16) Uani 1 1 d . . .
H13A H 0.0299 1.0845 0.8594 0.074 Uiso 1 1 calc R B .
C14 C 0.0771(5) 1.0809(5) 0.7233(4) 0.0565(15) Uani 1 1 d . B .
H14A H 0.0643 1.0182 0.7349 0.068 Uiso 1 1 calc R . .
C16 C 0.4115(3) 0.8319(4) 0.3767(3) 0.0351(9) Uani 1 1 d . . .
C17 C 0.4614(4) 0.7206(4) 0.3857(4) 0.0438(11) Uani 1 1 d . . .
H17A H 0.4574 0.6618 0.4454 0.053 Uiso 1 1 calc R . .
C18 C 0.5178(4) 0.6959(5) 0.3053(4) 0.0495(12) Uani 1 1 d . C .
C19 C 0.5240(4) 0.7816(5) 0.2178(4) 0.0568(14) Uani 1 1 d . . .
H19A H 0.5619 0.7640 0.1641 0.068 Uiso 1 1 calc R . .
C20 C 0.4757(5) 0.8912(5) 0.2085(4) 0.0607(15) Uani 1 1 d . . .
H20A H 0.4804 0.9492 0.1484 0.073 Uiso 1 1 calc R . .
C21 C 0.4186(4) 0.9185(4) 0.2880(4) 0.0457(11) Uani 1 1 d . . .
H21A H 0.3854 0.9945 0.2817 0.055 Uiso 1 1 calc R . .
C22 C 0.5678(6) 0.5764(6) 0.3143(6) 0.078(2) Uani 1 1 d . . .
C23 C 0.3893(3) 0.8141(4) 0.5446(3) 0.0377(10) Uani 1 1 d . . .
H23A H 0.4640 0.7669 0.5565 0.045 Uiso 1 1 calc R . .
C24 C 0.3751(3) 0.7839(4) 0.7137(3) 0.0380(10) Uani 1 1 d . . .
C25 C 0.3541(4) 0.8506(5) 0.7657(3) 0.0471(12) Uani 1 1 d . . .
H25A H 0.3086 0.9292 0.7373 0.056 Uiso 1 1 calc R . .
C26 C 0.4002(5) 0.8009(6) 0.8594(4) 0.0593(15) Uani 1 1 d . D .
C27 C 0.4660(5) 0.6865(7) 0.9029(4) 0.0716(19) Uani 1 1 d . . .
H27A H 0.4958 0.6537 0.9673 0.086 Uiso 1 1 calc R . .
C28 C 0.4880(5) 0.6202(6) 0.8511(5) 0.0678(17) Uani 1 1 d . . .
H28A H 0.5344 0.5419 0.8798 0.081 Uiso 1 1 calc R . .
C29 C 0.4424(4) 0.6679(5) 0.7569(4) 0.0539(13) Uani 1 1 d . . .
H29A H 0.4570 0.6218 0.7224 0.065 Uiso 1 1 calc R . .
C30 C 0.3768(8) 0.8757(10) 0.9137(6) 0.100(3) Uani 1 1 d . . .
C31 C 0.1973(3) 0.7421(4) 0.3907(3) 0.0296(8) Uani 1 1 d . . .
C32 C 0.2087(4) 0.6360(4) 0.4068(3) 0.0432(11) Uani 1 1 d . . .
H32A H 0.2007 0.5862 0.4712 0.052 Uiso 1 1 calc R . .
C33 C 0.2320(4) 0.6021(4) 0.3273(4) 0.0462(12) Uani 1 1 d . E .
C34 C 0.2424(4) 0.6733(4) 0.2325(4) 0.0471(12) Uani 1 1 d . . .
H34A H 0.2565 0.6504 0.1795 0.056 Uiso 1 1 calc R . .
C35 C 0.2317(5) 0.7789(5) 0.2162(4) 0.0532(13) Uani 1 1 d . . .
H35A H 0.2403 0.8280 0.1518 0.064 Uiso 1 1 calc R . .
C36 C 0.2086(4) 0.8134(4) 0.2938(3) 0.0411(11) Uani 1 1 d . . .
H36A H 0.2002 0.8865 0.2809 0.049 Uiso 1 1 calc R . .
C37 C 0.2434(8) 0.4862(7) 0.3485(5) 0.084(2) Uani 1 1 d . . .
C38 C 0.1647(4) 0.7201(4) 0.5597(3) 0.0356(9) Uani 1 1 d . . .
H38A H 0.1640 0.6499 0.5755 0.043 Uiso 1 1 calc R . .
C39 C 0.1312(3) 0.6898(3) 0.7290(3) 0.0292(8) Uani 1 1 d . . .
C40 C 0.1594(4) 0.6994(4) 0.8088(3) 0.0352(9) Uani 1 1 d . . .
H40A H 0.1919 0.7480 0.7970 0.042 Uiso 1 1 calc R . .
C41 C 0.1392(4) 0.6366(4) 0.9060(3) 0.0392(10) Uani 1 1 d . F .
C42 C 0.0928(4) 0.5639(4) 0.9249(3) 0.0450(11) Uani 1 1 d . . .
H42A H 0.0815 0.5201 0.9907 0.054 Uiso 1 1 calc R . .
C43 C 0.0629(4) 0.5563(4) 0.8451(4) 0.0443(11) Uani 1 1 d . . .
H43A H 0.0304 0.5076 0.8572 0.053 Uiso 1 1 calc R . .
C44 C 0.0805(4) 0.6193(4) 0.7487(3) 0.0366(10) Uani 1 1 d . . .
H44A H 0.0581 0.6148 0.6955 0.044 Uiso 1 1 calc R . .
C45 C 0.1734(5) 0.6455(6) 0.9902(4) 0.0629(16) Uani 1 1 d . . .
F1 F 0.1293(13) 1.2752(7) -0.0359(7) 0.0669(17) Uiso 0.495(4) 1 d P A 1
F2 F 0.1281(17) 1.1166(15) 0.0677(8) 0.080(4) Uani 0.495(4) 1 d P A 1
F3 F 0.2827(14) 1.1219(14) 0.0064(11) 0.088(4) Uani 0.495(4) 1 d P A 1
F1B F 0.0957(12) 1.2559(15) -0.0137(13) 0.0669(17) Uiso 0.290(9) 1 d P A 2
F2B F 0.190(2) 1.072(2) 0.0777(18) 0.080(4) Uani 0.290(9) 1 d P A 2
F3B F 0.264(3) 1.176(2) -0.024(2) 0.088(4) Uani 0.290(9) 1 d P A 2
F1C F 0.183(2) 1.2510(19) -0.0470(14) 0.0669(17) Uiso 0.215(9) 1 d P A 3
F2C F 0.254(3) 1.075(2) 0.0507(18) 0.080(4) Uani 0.215(9) 1 d P A 3
F3C F 0.089(2) 1.175(3) 0.049(2) 0.088(4) Uani 0.215(9) 1 d P A 3
F4 F 0.1624(8) 1.3626(9) 0.7534(8) 0.113(2) Uiso 0.594(6) 1 d P B 1
F5 F 0.102(4) 1.450(3) 0.616(3) 0.140(8) Uani 0.594(6) 1 d P B 1
F6 F 0.2508(8) 1.3388(7) 0.6275(6) 0.107(2) Uani 0.594(6) 1 d P B 1
C15 C 0.1731(10) 1.3493(9) 0.6743(8) 0.057(2) Uiso 0.594(6) 1 d P B 1
F4B F 0.2166(13) 1.3224(13) 0.7525(11) 0.113(2) Uiso 0.406(6) 1 d P B 2
F5B F 0.072(6) 1.449(5) 0.597(5) 0.140(8) Uani 0.406(6) 1 d P B 2
F6B F 0.0347(11) 1.4279(10) 0.7316(9) 0.107(2) Uani 0.406(6) 1 d P B 2
C15B C 0.1123(12) 1.3671(13) 0.6805(11) 0.049(3) Uiso 0.406(6) 1 d P B 2
F7 F 0.583(2) 0.5727(15) 0.2235(15) 0.083(5) Uani 0.263(3) 1 d P C 1
F8 F 0.511(3) 0.524(3) 0.367(4) 0.090(4) Uani 0.263(3) 1 d P C 1
F9 F 0.6630(19) 0.5224(14) 0.359(2) 0.093(3) Uani 0.263(3) 1 d P C 1
F7B F 0.666(2) 0.5402(18) 0.2940(16) 0.083(5) Uani 0.316(7) 1 d P C 2
F8B F 0.5155(13) 0.5789(12) 0.2346(15) 0.090(4) Uani 0.316(7) 1 d P C 2
F9B F 0.5600(19) 0.5033(13) 0.3887(13) 0.093(3) Uani 0.316(7) 1 d P C 2
F7C F 0.6475(18) 0.5463(12) 0.2541(10) 0.083(5) Uani 0.421(7) 1 d P C 3
F8C F 0.4963(17) 0.5270(19) 0.338(2) 0.090(4) Uani 0.421(7) 1 d P C 3
F9C F 0.6287(11) 0.4966(9) 0.4165(11) 0.093(3) Uani 0.421(7) 1 d P C 3
F10 F 0.3474(6) 0.9886(6) 0.8548(4) 0.108(2) Uani 0.774(7) 1 d PD D 1
F11 F 0.4501(8) 0.8473(7) 0.9725(6) 0.179(5) Uani 0.774(7) 1 d PD D 1
F12 F 0.2849(7) 0.8854(8) 0.9680(6) 0.141(4) Uani 0.774(7) 1 d PD D 1
F10B F 0.296(2) 0.937(2) 0.909(2) 0.108(2) Uani 0.226(7) 1 d PD D 2
F11B F 0.463(2) 0.881(3) 0.9118(16) 0.179(5) Uani 0.226(7) 1 d PD D 2
F12B F 0.391(2) 0.7844(19) 1.0221(15) 0.141(4) Uani 0.226(7) 1 d PD D 2
F13 F 0.2735(13) 0.4558(14) 0.2699(7) 0.107(4) Uani 0.515(4) 1 d PD E 1
F14 F 0.1744(9) 0.4544(9) 0.3983(8) 0.077(2) Uani 0.515(4) 1 d PD E 1
F15 F 0.3441(7) 0.4046(8) 0.4094(7) 0.084(2) Uiso 0.515(4) 1 d PD E 1
F13B F 0.289(3) 0.468(3) 0.2703(13) 0.107(4) Uani 0.266(6) 1 d PD E 2
F14B F 0.1457(14) 0.4852(16) 0.3564(15) 0.077(2) Uani 0.266(6) 1 d PD E 2
F15B F 0.2992(15) 0.4026(15) 0.4294(13) 0.084(2) Uiso 0.266(6) 1 d PD E 2
F13C F 0.203(4) 0.442(3) 0.4276(19) 0.107(4) Uani 0.219(5) 1 d P E 3
F14C F 0.1495(17) 0.5103(15) 0.2792(14) 0.077(2) Uani 0.219(5) 1 d P E 3
F15C F 0.3170(18) 0.4221(19) 0.3256(19) 0.084(2) Uiso 0.219(5) 1 d P E 3
F16 F 0.147(4) 0.590(5) 1.067(3) 0.079(3) Uani 0.20(3) 1 d P F 1
F17 F 0.126(6) 0.750(6) 0.978(3) 0.101(3) Uani 0.20(3) 1 d P F 1
F18 F 0.264(3) 0.627(5) 0.995(3) 0.097(4) Uani 0.20(3) 1 d P F 1
F16B F 0.1140(11) 0.6217(13) 1.0737(7) 0.079(3) Uani 0.80(3) 1 d P F 2
F17B F 0.1686(15) 0.7480(11) 0.9674(8) 0.101(3) Uani 0.80(3) 1 d P F 2
F18B F 0.2784(7) 0.5691(17) 1.0193(9) 0.097(4) Uani 0.80(3) 1 d P F 2
C1S C 0.4509(11) 1.0530(12) 0.4467(10) 0.073(3) Uiso 0.50 1 d P . .
H1S1 H 0.4492 1.1290 0.4105 0.088 Uiso 0.50 1 calc PR . .
H1S2 H 0.3834 1.0474 0.4461 0.088 Uiso 0.50 1 calc PR . .
Cl1 Cl 0.4099(2) 1.0822(3) 0.5365(2) 0.1294(9) Uiso 1 1 d . . .

loop_
_atom_site_aniso_label
_atom_site_aniso_U_11
_atom_site_aniso_U_22
_atom_site_aniso_U_33
_atom_site_aniso_U_23
_atom_site_aniso_U_13
_atom_site_aniso_U_12
Mo1 0.02912(18) 0.02002(17) 0.01777(16) -0.00781(13) 0.00207(12) -0.01216(13)
Mo2 0.02937(18) 0.02165(17) 0.01753(16) -0.00800(13) 0.00117(12) -0.01289(14)
O1 0.0305(16) 0.095(3) 0.0238(16) -0.0282(17) 0.0020(12) -0.0151(17)
N1 0.052(2) 0.0263(17) 0.0254(17) -0.0125(14) 0.0041(15) -0.0220(16)
N2 0.055(2) 0.0282(18) 0.0255(17) -0.0146(14) 0.0072(15) -0.0238(17)
N3 0.0311(17) 0.041(2) 0.0282(18) -0.0151(16) 0.0044(14) -0.0137(16)
N4 0.0314(17) 0.045(2) 0.0276(18) -0.0139(16) -0.0015(14) -0.0158(16)
N5 0.050(2) 0.0262(17) 0.0217(16) -0.0121(14) 0.0041(14) -0.0195(16)
N6 0.048(2) 0.0257(17) 0.0219(16) -0.0095(13) 0.0050(14) -0.0216(16)
C1 0.051(2) 0.0230(19) 0.026(2) -0.0104(16) 0.0055(18) -0.0166(19)
C2 0.058(3) 0.031(2) 0.027(2) -0.0112(18) 0.0027(19) -0.021(2)
C3 0.068(3) 0.035(3) 0.028(2) -0.010(2) -0.001(2) -0.016(2)
C4 0.087(4) 0.053(3) 0.031(3) -0.011(2) 0.019(3) -0.040(3)
C5 0.085(4) 0.059(3) 0.041(3) -0.015(3) 0.018(3) -0.051(3)
C6 0.072(3) 0.044(3) 0.032(2) -0.016(2) 0.010(2) -0.036(3)
C7 0.099(5) 0.054(4) 0.027(3) -0.012(2) 0.001(3) -0.030(4)
C8 0.056(3) 0.029(2) 0.027(2) -0.0126(17) 0.0075(18) -0.025(2)
C9 0.045(2) 0.032(2) 0.028(2) -0.0169(18) 0.0009(18) -0.0149(19)
C10 0.096(4) 0.045(3) 0.030(2) -0.018(2) 0.003(2) -0.043(3)
C11 0.114(5) 0.049(3) 0.040(3) -0.025(2) -0.005(3) -0.038(3)
C12 0.081(4) 0.065(4) 0.048(3) -0.042(3) 0.000(3) -0.025(3)
C13 0.090(4) 0.083(4) 0.039(3) -0.040(3) 0.026(3) -0.053(4)
C14 0.098(4) 0.071(4) 0.038(3) -0.034(3) 0.024(3) -0.061(4)
C16 0.029(2) 0.042(2) 0.030(2) -0.0150(19) 0.0022(16) -0.0114(18)
C17 0.041(2) 0.038(3) 0.042(3) -0.015(2) 0.005(2) -0.012(2)
C18 0.041(3) 0.049(3) 0.055(3) -0.028(3) 0.008(2) -0.012(2)
C19 0.054(3) 0.064(4) 0.042(3) -0.030(3) 0.016(2) -0.014(3)
C20 0.065(3) 0.059(3) 0.031(3) -0.008(2) 0.018(2) -0.023(3)
C21 0.047(3) 0.041(3) 0.041(3) -0.015(2) 0.012(2) -0.018(2)
C22 0.074(5) 0.057(4) 0.100(6) -0.043(4) 0.023(4) -0.023(4)
C23 0.030(2) 0.048(3) 0.034(2) -0.017(2) 0.0031(17) -0.0151(19)
C24 0.032(2) 0.054(3) 0.029(2) -0.012(2) -0.0006(17) -0.024(2)
C25 0.051(3) 0.071(3) 0.031(2) -0.019(2) 0.002(2) -0.037(3)
C26 0.063(3) 0.099(5) 0.035(3) -0.026(3) 0.005(2) -0.052(4)
C27 0.074(4) 0.110(6) 0.031(3) -0.010(3) -0.011(3) -0.053(4)
C28 0.057(3) 0.071(4) 0.050(3) 0.005(3) -0.016(3) -0.028(3)
C29 0.045(3) 0.056(3) 0.045(3) -0.011(3) -0.007(2) -0.016(3)
C30 0.117(7) 0.172(10) 0.062(5) -0.072(6) 0.008(5) -0.083(7)
C31 0.038(2) 0.032(2) 0.025(2) -0.0152(17) 0.0043(16) -0.0175(18)
C32 0.078(3) 0.035(2) 0.026(2) -0.0141(19) 0.006(2) -0.032(2)
C33 0.065(3) 0.048(3) 0.042(3) -0.029(2) 0.006(2) -0.028(3)
C34 0.065(3) 0.050(3) 0.034(2) -0.030(2) 0.007(2) -0.022(3)
C35 0.077(4) 0.053(3) 0.031(2) -0.021(2) 0.010(2) -0.028(3)
C36 0.066(3) 0.032(2) 0.029(2) -0.0156(19) 0.008(2) -0.023(2)
C37 0.151(7) 0.081(5) 0.060(4) -0.052(4) 0.027(5) -0.068(5)
C38 0.057(3) 0.030(2) 0.029(2) -0.0138(18) 0.0081(19) -0.026(2)
C39 0.040(2) 0.0217(18) 0.0237(19) -0.0081(15) 0.0020(16) -0.0128(17)
C40 0.046(2) 0.039(2) 0.024(2) -0.0078(18) 0.0034(17) -0.026(2)
C41 0.044(2) 0.048(3) 0.023(2) -0.0088(19) 0.0008(18) -0.022(2)
C42 0.058(3) 0.043(3) 0.027(2) -0.0015(19) 0.009(2) -0.029(2)
C43 0.060(3) 0.041(3) 0.040(3) -0.016(2) 0.014(2) -0.033(2)
C44 0.053(3) 0.033(2) 0.031(2) -0.0186(18) 0.0073(19) -0.021(2)
C45 0.079(4) 0.097(5) 0.025(2) -0.014(3) 0.003(3) -0.058(4)
F2 0.139(13) 0.084(9) 0.049(4) -0.034(7) 0.005(8) -0.068(8)
F3 0.095(7) 0.095(11) 0.072(9) -0.063(10) 0.013(6) -0.015(8)
F2B 0.139(13) 0.084(9) 0.049(4) -0.034(7) 0.005(8) -0.068(8)
F3B 0.095(7) 0.095(11) 0.072(9) -0.063(10) 0.013(6) -0.015(8)
F2C 0.139(13) 0.084(9) 0.049(4) -0.034(7) 0.005(8) -0.068(8)
F3C 0.095(7) 0.095(11) 0.072(9) -0.063(10) 0.013(6) -0.015(8)
F5 0.23(3) 0.084(4) 0.147(17) -0.042(8) 0.026(15) -0.107(11)
F6 0.163(6) 0.112(5) 0.117(5) -0.069(4) 0.028(5) -0.102(5)
F5B 0.23(3) 0.084(4) 0.147(17) -0.042(8) 0.026(15) -0.107(11)
F6B 0.163(6) 0.112(5) 0.117(5) -0.069(4) 0.028(5) -0.102(5)
F7 0.077(7) 0.075(4) 0.089(10) -0.065(7) 0.025(9) -0.005(5)
F8 0.077(6) 0.076(5) 0.152(13) -0.075(7) 0.005(7) -0.033(4)
F9 0.098(9) 0.044(4) 0.092(9) -0.019(5) 0.000(7) -0.003(5)
F7B 0.077(7) 0.075(4) 0.089(10) -0.065(7) 0.025(9) -0.005(5)
F8B 0.077(6) 0.076(5) 0.152(13) -0.075(7) 0.005(7) -0.033(4)
F9B 0.098(9) 0.044(4) 0.092(9) -0.019(5) 0.000(7) -0.003(5)
F7C 0.077(7) 0.075(4) 0.089(10) -0.065(7) 0.025(9) -0.005(5)
F8C 0.077(6) 0.076(5) 0.152(13) -0.075(7) 0.005(7) -0.033(4)
F9C 0.098(9) 0.044(4) 0.092(9) -0.019(5) 0.000(7) -0.003(5)
F10 0.176(7) 0.122(5) 0.080(4) -0.060(4) 0.009(4) -0.090(5)
F11 0.237(8) 0.177(8) 0.151(9) -0.092(8) -0.116(8) -0.043(7)
F12 0.222(10) 0.171(8) 0.100(6) -0.096(6) 0.091(6) -0.133(7)
F10B 0.176(7) 0.122(5) 0.080(4) -0.060(4) 0.009(4) -0.090(5)
F11B 0.237(8) 0.177(8) 0.151(9) -0.092(8) -0.116(8) -0.043(7)
F12B 0.222(10) 0.171(8) 0.100(6) -0.096(6) 0.091(6) -0.133(7)
F13 0.232(10) 0.087(5) 0.068(4) -0.059(4) 0.040(5) -0.109(6)
F14 0.118(6) 0.076(6) 0.067(7) -0.020(6) -0.010(5) -0.069(5)
F13B 0.232(10) 0.087(5) 0.068(4) -0.059(4) 0.040(5) -0.109(6)
F14B 0.118(6) 0.076(6) 0.067(7) -0.020(6) -0.010(5) -0.069(5)
F13C 0.232(10) 0.087(5) 0.068(4) -0.059(4) 0.040(5) -0.109(6)
F14C 0.118(6) 0.076(6) 0.067(7) -0.020(6) -0.010(5) -0.069(5)
F16 0.090(7) 0.147(8) 0.029(2) -0.042(3) 0.026(3) -0.077(6)
F17 0.188(12) 0.126(4) 0.048(3) -0.032(3) -0.004(5) -0.116(8)
F18 0.073(4) 0.146(11) 0.051(4) -0.018(6) -0.022(3) -0.045(6)
F16B 0.090(7) 0.147(8) 0.029(2) -0.042(3) 0.026(3) -0.077(6)
F17B 0.188(12) 0.126(4) 0.048(3) -0.032(3) -0.004(5) -0.116(8)
F18B 0.073(4) 0.146(11) 0.051(4) -0.018(6) -0.022(3) -0.045(6)

loop_
_atom_type_symbol
_atom_type_description
_atom_type_scat_dispersion_real
_atom_type_scat_dispersion_imag
_atom_type_scat_source
C C 0.0033 0.0016 'International Tables Vol C Tables 4.2.6.8 and 6.1.1.4'
H H 0.0000 0.0000 'International Tables Vol C Tables 4.2.6.8 and 6.1.1.4'
N N 0.0061 0.0033 'International Tables Vol C Tables 4.2.6.8 and 6.1.1.4'
O O 0.0106 0.0060 'International Tables Vol C Tables 4.2.6.8 and 6.1.1.4'
F F 0.0171 0.0103 'International Tables Vol C Tables 4.2.6.8 and 6.1.1.4'
Cl Cl 0.1484 0.1585 'International Tables Vol C Tables 4.2.6.8 and 6.1.1.4'
Mo Mo -1.6832 0.6857 'International Tables Vol C Tables 4.2.6.8 and 6.1.1.4'

loop_
_geom_angle_atom_site_label_1
_geom_angle_atom_site_label_2
_geom_angle_atom_site_label_3
_geom_angle
_geom_angle_site_symmetry_1
_geom_angle_site_symmetry_3
Mo2 Mo1 N3 93.01(9) . .
Mo2 Mo1 N1 92.54(9) . .
N3 Mo1 N1 94.83(14) . .
Mo2 Mo1 O1 105.66(8) . .
N3 Mo1 O1 160.99(12) . .
N1 Mo1 O1 88.04(15) . .
Mo2 Mo1 N5 93.89(8) . .
N3 Mo1 N5 88.11(14) . .
N1 Mo1 N5 172.78(12) . .
O1 Mo1 N5 87.07(15) . .
Mo1 Mo2 N4 91.94(9) . .
Mo1 Mo2 O1 108.24(8) . 2_576
N4 Mo2 O1 159.26(13) . 2_576
Mo1 Mo2 N2 92.61(9) . .
N4 Mo2 N2 95.54(15) . .
O1 Mo2 N2 88.41(15) 2_576 .
Mo1 Mo2 N6 91.32(9) . .
N4 Mo2 N6 90.21(14) . .
O1 Mo2 N6 84.77(15) 2_576 .
N2 Mo2 N6 172.92(13) . .
Mo2 O1 Mo1 146.02(15) 2_576 .
C8 N1 C1 119.0(3) . .
C8 N1 Mo1 118.4(3) . .
C1 N1 Mo1 122.3(2) . .
C8 N2 C9 117.9(3) . .
C8 N2 Mo2 117.4(3) . .
C9 N2 Mo2 124.6(3) . .
C23 N3 C16 119.0(4) . .
C23 N3 Mo1 117.8(3) . .
C16 N3 Mo1 121.5(3) . .
C23 N4 C24 117.0(4) . .
C23 N4 Mo2 118.0(3) . .
C24 N4 Mo2 124.1(3) . .
C38 N5 C31 120.0(3) . .
C38 N5 Mo1 116.5(3) . .
C31 N5 Mo1 123.5(3) . .
C38 N6 C39 117.9(3) . .
C38 N6 Mo2 118.6(3) . .
C39 N6 Mo2 123.3(2) . .
C6 C1 C2 118.2(4) . .
C6 C1 N1 123.9(4) . .
C2 C1 N1 117.6(4) . .
C3 C2 C1 120.4(4) . .
C3 C2 H2A 119.8 . .
C1 C2 H2A 119.8 . .
C2 C3 C4 121.2(5) . .
C2 C3 C7 119.9(5) . .
C4 C3 C7 118.9(5) . .
C5 C4 C3 118.8(5) . .
C5 C4 H4A 120.6 . .
C3 C4 H4A 120.6 . .
C4 C5 C6 120.6(5) . .
C4 C5 H5A 119.7 . .
C6 C5 H5A 119.7 . .
C1 C6 C5 120.7(5) . .
C1 C6 H6A 119.7 . .
C5 C6 H6A 119.7 . .
F2C C7 F1C 111.0(14) . .
F2C C7 F3B 67.3(14) . .
F1C C7 F3B 50.5(12) . .
F2C C7 F2 73.5(14) . .
F1C C7 F2 121.3(11) . .
F3B C7 F2 127.2(14) . .
F1C C7 F2B 131.7(13) . .
F3B C7 F2B 104.9(17) . .
F2C C7 F1B 132.9(12) . .
F1C C7 F1B 54.4(11) . .
F3B C7 F1B 102.7(13) . .
F2 C7 F1B 79.3(9) . .
F2B C7 F1B 110.6(12) . .
F1C C7 F3 77.4(12) . .
F2 C7 F3 109.1(10) . .
F2B C7 F3 79.6(12) . .
F1B C7 F3 124.2(9) . .
F2C C7 F3C 102.9(17) . .
F1C C7 F3C 102.2(16) . .
F3B C7 F3C 135.9(18) . .
F2B C7 F3C 65.1(14) . .
F1B C7 F3C 51.1(13) . .
F3 C7 F3C 132.1(12) . .
F2C C7 F1 133.3(11) . .
F3B C7 F1 80.4(11) . .
F2 C7 F1 104.0(8) . .
F2B C7 F1 130.9(11) . .
F3 C7 F1 106.4(8) . .
F3C C7 F1 77.4(14) . .
F2C C7 C3 112.5(10) . .
F1C C7 C3 115.9(10) . .
F3B C7 C3 112.3(15) . .
F2 C7 C3 114.7(6) . .
F2B C7 C3 111.9(9) . .
F1B C7 C3 113.7(8) . .
F3 C7 C3 111.6(9) . .
F3C C7 C3 111.1(10) . .
F1 C7 C3 110.5(6) . .
N2 C8 N1 118.9(4) . .
N2 C8 H8A 120.6 . .
N1 C8 H8A 120.6 . .
C10 C9 C14 118.1(4) . .
C10 C9 N2 123.7(4) . .
C14 C9 N2 118.1(4) . .
C9 C10 C11 120.3(5) . .
C9 C10 H10A 119.8 . .
C11 C10 H10A 119.8 . .
C12 C11 C10 121.2(5) . .
C12 C11 C15B 113.2(7) . .
C10 C11 C15B 124.5(7) . .
C12 C11 C15 124.3(5) . .
C10 C11 C15 112.8(6) . .
C13 C12 C11 118.8(4) . .
C13 C12 H12A 120.6 . .
C11 C12 H12A 120.6 . .
C12 C13 C14 120.5(5) . .
C12 C13 H13A 119.7 . .
C14 C13 H13A 119.7 . .
C9 C14 C13 121.0(5) . .
C9 C14 H14A 119.5 . .
C13 C14 H14A 119.5 . .
C17 C16 C21 119.9(4) . .
C17 C16 N3 120.8(4) . .
C21 C16 N3 119.1(4) . .
C16 C17 C18 119.5(5) . .
C16 C17 H17A 120.3 . .
C18 C17 H17A 120.3 . .
C19 C18 C17 120.5(5) . .
C19 C18 C22 120.3(5) . .
C17 C18 C22 119.1(5) . .
C20 C19 C18 120.4(5) . .
C20 C19 H19A 119.8 . .
C18 C19 H19A 119.8 . .
C19 C20 C21 120.3(5) . .
C19 C20 H20A 119.8 . .
C21 C20 H20A 119.8 . .
C16 C21 C20 119.4(5) . .
C16 C21 H21A 120.3 . .
C20 C21 H21A 120.3 . .
F9B C22 F7B 105.8(16) . .
F7B C22 F8 131(2) . .
F9B C22 F9 75.8(15) . .
F8 C22 F9 108(2) . .
F9B C22 F7C 117.8(12) . .
F8 C22 F7C 128.2(17) . .
F9 C22 F7C 68.2(13) . .
F9B C22 F7 124.5(14) . .
F8 C22 F7 110(2) . .
F9 C22 F7 107.5(13) . .
F7B C22 F8C 131.4(14) . .
F9 C22 F8C 121.9(15) . .
F7C C22 F8C 116.9(11) . .
F7 C22 F8C 91.2(13) . .
F9B C22 F8B 106.1(15) . .
F7B C22 F8B 103.9(11) . .
F8 C22 F8B 80.1(19) . .
F9 C22 F8B 138.5(12) . .
F7C C22 F8B 75.2(11) . .
F8C C22 F8B 59.8(11) . .
F9B C22 C18 120.3(10) . .
F7B C22 C18 113.8(11) . .
F8 C22 C18 111.6(16) . .
F9 C22 C18 108.7(10) . .
F7C C22 C18 118.6(8) . .
F7 C22 C18 111.0(10) . .
F8C C22 C18 114.7(9) . .
F8B C22 C18 105.6(8) . .
F7B C22 F9C 74.9(11) . .
F8 C22 F9C 74(2) . .
F7C C22 F9C 100.0(10) . .
F7 C22 F9C 134.1(10) . .
F8C C22 F9C 92.6(12) . .
F8B C22 F9C 142.9(9) . .
C18 C22 F9C 108.7(7) . .
N4 C23 N3 118.4(4) . .
N4 C23 H23A 120.8 . .
N3 C23 H23A 120.8 . .
C25 C24 C29 119.3(5) . .
C25 C24 N4 119.4(4) . .
C29 C24 N4 121.3(4) . .
C26 C25 C24 119.6(6) . .
C26 C25 H25A 120.2 . .
C24 C25 H25A 120.2 . .
C27 C26 C25 121.5(6) . .
C27 C26 C30 120.0(6) . .
C25 C26 C30 118.4(7) . .
C26 C27 C28 119.0(5) . .
C26 C27 H27A 120.5 . .
C28 C27 H27A 120.5 . .
C27 C28 C29 120.7(6) . .
C27 C28 H28A 119.7 . .
C29 C28 H28A 119.7 . .
C24 C29 C28 119.8(6) . .
C24 C29 H29A 120.1 . .
C28 C29 H29A 120.1 . .
F10B C30 F11B 131(2) . .
F10B C30 F11 126.2(15) . .
F10B C30 F10 58.6(18) . .
F11B C30 F10 79.4(16) . .
F11 C30 F10 105.4(8) . .
F11B C30 F12 140.9(13) . .
F11 C30 F12 106.4(7) . .
F10 C30 F12 98.7(9) . .
F10B C30 C26 115.6(13) . .
F11B C30 C26 104.0(15) . .
F11 C30 C26 117.2(10) . .
F10 C30 C26 115.6(6) . .
F12 C30 C26 111.6(7) . .
F10B C30 F12B 104.5(16) . .
F11B C30 F12B 96.5(12) . .
F11 C30 F12B 58.2(12) . .
F10 C30 F12B 145.8(11) . .
F12 C30 F12B 63.3(11) . .
C26 C30 F12B 98.5(12) . .
C32 C31 C36 117.8(4) . .
C32 C31 N5 124.8(4) . .
C36 C31 N5 117.3(4) . .
C31 C32 C33 120.2(4) . .
C31 C32 H32A 119.9 . .
C33 C32 H32A 119.9 . .
C34 C33 C32 121.3(4) . .
C34 C33 C37 120.5(4) . .
C32 C33 C37 118.2(5) . .
C33 C34 C35 118.7(4) . .
C33 C34 H34A 120.6 . .
C35 C34 H34A 120.6 . .
C34 C35 C36 120.6(5) . .
C34 C35 H35A 119.7 . .
C36 C35 H35A 119.7 . .
C35 C36 C31 121.4(4) . .
C35 C36 H36A 119.3 . .
C31 C36 H36A 119.3 . .
F15C C37 F14 117.5(14) . .
F15C C37 F13C 114(2) . .
F14 C37 F13B 125.8(15) . .
F13C C37 F13B 140.2(19) . .
F15C C37 F15B 71.8(16) . .
F14 C37 F15B 78.0(9) . .
F13C C37 F15B 55.3(18) . .
F13B C37 F15B 110.4(15) . .
F15C C37 F14B 120.7(16) . .
F13C C37 F14B 54.6(18) . .
F13B C37 F14B 108.1(11) . .
F15B C37 F14B 106.3(11) . .
F14 C37 F13 111.3(8) . .
F13C C37 F13 127.8(11) . .
F15B C37 F13 111.0(14) . .
F14B C37 F13 94.5(13) . .
F15C C37 F15 55.6(13) . .
F14 C37 F15 103.8(7) . .
F13C C37 F15 81(2) . .
F13B C37 F15 92.1(16) . .
F14B C37 F15 131.2(10) . .
F13 C37 F15 97.9(9) . .
F15C C37 C33 122.6(14) . .
F14 C37 C33 119.8(8) . .
F13C C37 C33 115.3(11) . .
F13B C37 C33 104.3(15) . .
F15B C37 C33 116.3(9) . .
F14B C37 C33 111.2(11) . .
F13 C37 C33 115.0(8) . .
F15 C37 C33 105.6(6) . .
F15C C37 F14C 100.2(14) . .
F14 C37 F14C 67.5(9) . .
F13C C37 F14C 93.4(18) . .
F13B C37 F14C 72.3(15) . .
F15B C37 F14C 135.9(11) . .
F13 C37 F14C 61.2(10) . .
F15 C37 F14C 148.6(9) . .
C33 C37 F14C 104.6(8) . .
N5 C38 N6 119.7(4) . .
N5 C38 H38A 120.2 . .
N6 C38 H38A 120.2 . .
C44 C39 C40 118.8(4) . .
C44 C39 N6 123.6(4) . .
C40 C39 N6 117.6(4) . .
C41 C40 C39 119.7(4) . .
C41 C40 H40A 120.1 . .
C39 C40 H40A 120.1 . .
C42 C41 C40 121.0(4) . .
C42 C41 C45 120.3(4) . .
C40 C41 C45 118.7(4) . .
C41 C42 C43 119.1(4) . .
C41 C42 H42A 120.5 . .
C43 C42 H42A 120.5 . .
C44 C43 C42 120.6(4) . .
C44 C43 H43A 119.7 . .
C42 C43 H43A 119.7 . .
C43 C44 C39 120.7(4) . .
C43 C44 H44A 119.6 . .
C39 C44 H44A 119.6 . .
F18 C45 F16 110(3) . .
F18 C45 F17 100(3) . .
F16 C45 F17 109(3) . .
F18 C45 F17B 76(3) . .
F16 C45 F17B 125(2) . .
F16 C45 F18B 87(2) . .
F17 C45 F18B 128(2) . .
F17B C45 F18B 105.8(7) . .
F18 C45 F16B 121.6(19) . .
F17 C45 F16B 88(2) . .
F17B C45 F16B 107.2(8) . .
F18B C45 F16B 105.4(7) . .
F18 C45 C41 118(2) . .
F16 C45 C41 110(2) . .
F17 C45 C41 108(2) . .
F17B C45 C41 113.6(6) . .
F18B C45 C41 111.1(7) . .
F16B C45 C41 113.1(6) . .
F6 C15 F4 123.2(12) . .
F6 C15 F5 102(2) . .
F4 C15 F5 100(2) . .
F6 C15 C11 118.1(9) . .
F4 C15 C11 105.6(9) . .
F5 C15 C11 103.8(12) . .
F5B C15B F6B 91(4) . .
F5B C15B C11 114.8(18) . .
F6B C15B C11 117.6(12) . .
F5B C15B F4B 135(2) . .
F6B C15B F4B 95.4(11) . .
C11 C15B F4B 101.6(10) . .
C1S C1S Cl1 46.4(6) 2_676 2_676
C1S C1S H1S1 119.0 2_676 .
Cl1 C1S H1S1 119.0 2_676 .
C1S C1S H1S2 119.0 2_676 .
Cl1 C1S H1S2 119.0 2_676 .
H1S1 C1S H1S2 116.4 . .

loop_
_geom_bond_atom_site_label_1
_geom_bond_atom_site_label_2
_geom_bond_distance
_geom_bond_site_symmetry_2
Mo1 Mo2 2.1004(6) .
Mo1 N3 2.111(3) .
Mo1 N1 2.131(3) .
Mo1 O1 2.136(3) .
Mo1 N5 2.161(3) .
Mo2 N4 2.128(3) .
Mo2 O1 2.132(3) 2_576
Mo2 N2 2.160(3) .
Mo2 N6 2.162(3) .
O1 Mo2 2.132(3) 2_576
N1 C8 1.342(5) .
N1 C1 1.419(5) .
N2 C8 1.323(5) .
N2 C9 1.433(5) .
N3 C23 1.333(6) .
N3 C16 1.428(5) .
N4 C23 1.325(5) .
N4 C24 1.429(5) .
N5 C38 1.325(5) .
N5 C31 1.426(5) .
N6 C38 1.331(5) .
N6 C39 1.424(5) .
C1 C6 1.390(6) .
C1 C2 1.402(6) .
C2 C3 1.377(6) .
C2 H2A 0.9400 .
C3 C4 1.385(8) .
C3 C7 1.496(7) .
C4 C5 1.377(8) .
C4 H4A 0.9400 .
C5 C6 1.393(7) .
C5 H5A 0.9400 .
C6 H6A 0.9400 .
C7 F2C 1.28(2) .
C7 F1C 1.293(19) .
C7 F3B 1.33(3) .
C7 F2 1.343(14) .
C7 F2B 1.35(3) .
C7 F1B 1.352(16) .
C7 F3 1.356(17) .
C7 F3C 1.36(3) .
C7 F1 1.369(10) .
C8 H8A 0.9400 .
C9 C10 1.368(6) .
C9 C14 1.386(6) .
C10 C11 1.397(6) .
C10 H10A 0.9400 .
C11 C12 1.370(8) .
C11 C15B 1.435(15) .
C11 C15 1.698(13) .
C12 C13 1.358(8) .
C12 H12A 0.9400 .
C13 C14 1.394(6) .
C13 H13A 0.9400 .
C14 H14A 0.9400 .
C16 C17 1.378(6) .
C16 C21 1.395(6) .
C17 C18 1.396(7) .
C17 H17A 0.9400 .
C18 C19 1.375(8) .
C18 C22 1.484(8) .
C19 C20 1.355(8) .
C19 H19A 0.9400 .
C20 C21 1.402(7) .
C20 H20A 0.9400 .
C21 H21A 0.9400 .
C22 F9B 1.182(18) .
C22 F7B 1.25(3) .
C22 F8 1.27(5) .
C22 F9 1.31(2) .
C22 F7C 1.325(18) .
C22 F7 1.35(2) .
C22 F8C 1.39(2) .
C22 F8B 1.481(18) .
C22 F9C 1.551(18) .
C23 H23A 0.9400 .
C24 C25 1.386(7) .
C24 C29 1.388(7) .
C25 C26 1.380(7) .
C25 H25A 0.9400 .
C26 C27 1.369(9) .
C26 C30 1.507(10) .
C27 C28 1.375(10) .
C27 H27A 0.9400 .
C28 C29 1.390(8) .
C28 H28A 0.9400 .
C29 H29A 0.9400 .
C30 F10B 1.06(2) .
C30 F11B 1.23(2) .
C30 F11 1.266(10) .
C30 F10 1.365(12) .
C30 F12 1.365(11) .
C30 F12B 1.55(2) .
C31 C32 1.377(6) .
C31 C36 1.394(6) .
C32 C33 1.402(6) .
C32 H32A 0.9400 .
C33 C34 1.369(7) .
C33 C37 1.496(8) .
C34 C35 1.372(7) .
C34 H34A 0.9400 .
C35 C36 1.381(6) .
C35 H35A 0.9400 .
C36 H36A 0.9400 .
C37 F15C 1.14(2) .
C37 F14 1.238(12) .
C37 F13C 1.24(3) .
C37 F13B 1.296(19) .
C37 F15B 1.312(17) .
C37 F14B 1.348(18) .
C37 F13 1.357(11) .
C37 F15 1.477(12) .
C37 F14C 1.629(19) .
C38 H38A 0.9400 .
C39 C44 1.394(6) .
C39 C40 1.398(6) .
C40 C41 1.394(6) .
C40 H40A 0.9400 .
C41 C42 1.377(7) .
C41 C45 1.496(7) .
C42 C43 1.392(7) .
C42 H42A 0.9400 .
C43 C44 1.375(6) .
C43 H43A 0.9400 .
C44 H44A 0.9400 .
C45 F18 1.17(4) .
C45 F16 1.19(4) .
C45 F17 1.28(6) .
C45 F17B 1.338(15) .
C45 F18B 1.365(14) .
C45 F16B 1.365(12) .
F4 C15 1.247(14) .
F5 C15 1.31(5) .
F6 C15 1.159(13) .
F4B C15B 1.66(2) .
F5B C15B 1.27(7) .
F6B C15B 1.387(18) .
C1S Cl1 1.970(14) 2_676
C1S H1S1 0.9800 .
C1S H1S2 0.9800 .
Cl1 C1S 1.970(14) 2_676

loop_
_geom_torsion_atom_site_label_1
_geom_torsion_atom_site_label_2
_geom_torsion_atom_site_label_3
_geom_torsion_atom_site_label_4
_geom_torsion
_geom_torsion_site_symmetry_1
_geom_torsion_site_symmetry_4
N3 Mo1 Mo2 N4 1.06(14) . .
N1 Mo1 Mo2 N4 -93.91(14) . .
O1 Mo1 Mo2 N4 177.42(15) . .
N5 Mo1 Mo2 N4 89.37(14) . .
N3 Mo1 Mo2 O1 -174.12(16) . 2_576
N1 Mo1 Mo2 O1 90.91(16) . 2_576
O1 Mo1 Mo2 O1 2.2(2) . 2_576
N5 Mo1 Mo2 O1 -85.81(16) . 2_576
N3 Mo1 Mo2 N2 96.70(14) . .
N1 Mo1 Mo2 N2 1.73(14) . .
O1 Mo1 Mo2 N2 -86.95(16) . .
N5 Mo1 Mo2 N2 -174.99(13) . .
N3 Mo1 Mo2 N6 -89.20(14) . .
N1 Mo1 Mo2 N6 175.83(13) . .
O1 Mo1 Mo2 N6 87.16(15) . .
N5 Mo1 Mo2 N6 -0.88(13) . .
Mo2 Mo1 O1 Mo2 -3.8(4) . 2_576
N3 Mo1 O1 Mo2 165.0(3) . 2_576
N1 Mo1 O1 Mo2 -95.9(4) . 2_576
N5 Mo1 O1 Mo2 89.4(4) . 2_576
Mo2 Mo1 N1 C8 -3.5(3) . .
N3 Mo1 N1 C8 -96.7(3) . .
O1 Mo1 N1 C8 102.1(3) . .
N5 Mo1 N1 C8 149.5(10) . .
Mo2 Mo1 N1 C1 170.3(3) . .
N3 Mo1 N1 C1 77.1(3) . .
O1 Mo1 N1 C1 -84.1(3) . .
N5 Mo1 N1 C1 -36.8(12) . .
Mo1 Mo2 N2 C8 -0.6(3) . .
N4 Mo2 N2 C8 91.6(3) . .
O1 Mo2 N2 C8 -108.8(3) 2_576 .
N6 Mo2 N2 C8 -124.3(10) . .
Mo1 Mo2 N2 C9 177.8(3) . .
N4 Mo2 N2 C9 -90.0(3) . .
O1 Mo2 N2 C9 69.6(3) 2_576 .
N6 Mo2 N2 C9 54.1(12) . .
Mo2 Mo1 N3 C23 3.8(3) . .
N1 Mo1 N3 C23 96.6(3) . .
O1 Mo1 N3 C23 -165.4(4) . .
N5 Mo1 N3 C23 -90.0(3) . .
Mo2 Mo1 N3 C16 169.0(3) . .
N1 Mo1 N3 C16 -98.2(3) . .
O1 Mo1 N3 C16 -0.2(7) . .
N5 Mo1 N3 C16 75.2(3) . .
Mo1 Mo2 N4 C23 -6.3(3) . .
O1 Mo2 N4 C23 160.6(4) 2_576 .
N2 Mo2 N4 C23 -99.2(4) . .
N6 Mo2 N4 C23 85.0(4) . .
Mo1 Mo2 N4 C24 -175.4(3) . .
O1 Mo2 N4 C24 -8.4(7) 2_576 .
N2 Mo2 N4 C24 91.8(4) . .
N6 Mo2 N4 C24 -84.1(4) . .
Mo2 Mo1 N5 C38 1.4(3) . .
N3 Mo1 N5 C38 94.2(3) . .
N1 Mo1 N5 C38 -151.6(10) . .
O1 Mo1 N5 C38 -104.2(3) . .
Mo2 Mo1 N5 C31 -175.2(3) . .
N3 Mo1 N5 C31 -82.4(3) . .
N1 Mo1 N5 C31 31.8(12) . .
O1 Mo1 N5 C31 79.2(3) . .
Mo1 Mo2 N6 C38 0.8(3) . .
N4 Mo2 N6 C38 -91.2(3) . .
O1 Mo2 N6 C38 109.0(3) 2_576 .
N2 Mo2 N6 C38 124.5(10) . .
Mo1 Mo2 N6 C39 -174.0(3) . .
N4 Mo2 N6 C39 94.0(3) . .
O1 Mo2 N6 C39 -65.8(3) 2_576 .
N2 Mo2 N6 C39 -50.3(12) . .
C8 N1 C1 C6 29.8(7) . .
Mo1 N1 C1 C6 -143.9(4) . .
C8 N1 C1 C2 -156.7(4) . .
Mo1 N1 C1 C2 29.6(5) . .
C6 C1 C2 C3 1.1(7) . .
N1 C1 C2 C3 -172.7(4) . .
C1 C2 C3 C4 -1.2(8) . .
C1 C2 C3 C7 176.8(5) . .
C2 C3 C4 C5 -0.5(9) . .
C7 C3 C4 C5 -178.5(6) . .
C3 C4 C5 C6 2.3(9) . .
C2 C1 C6 C5 0.6(7) . .
N1 C1 C6 C5 174.1(5) . .
C4 C5 C6 C1 -2.4(9) . .
C2 C3 C7 F2C -73.5(18) . .
C4 C3 C7 F2C 104.5(18) . .
C2 C3 C7 F1C 157.2(15) . .
C4 C3 C7 F1C -24.7(16) . .
C2 C3 C7 F3B -147.2(13) . .
C4 C3 C7 F3B 30.9(14) . .
C2 C3 C7 F2 8.0(13) . .
C4 C3 C7 F2 -174.0(11) . .
C2 C3 C7 F2B -29.5(16) . .
C4 C3 C7 F2B 148.5(14) . .
C2 C3 C7 F1B 96.7(12) . .
C4 C3 C7 F1B -85.2(13) . .
C2 C3 C7 F3 -116.7(10) . .
C4 C3 C7 F3 61.3(11) . .
C2 C3 C7 F3C 41.2(18) . .
C4 C3 C7 F3C -140.8(17) . .
C2 C3 C7 F1 125.1(9) . .
C4 C3 C7 F1 -56.8(11) . .
C9 N2 C8 N1 179.6(4) . .
Mo2 N2 C8 N1 -1.9(6) . .
C1 N1 C8 N2 -170.3(4) . .
Mo1 N1 C8 N2 3.7(6) . .
C8 N2 C9 C10 -21.9(7) . .
Mo2 N2 C9 C10 159.6(4) . .
C8 N2 C9 C14 161.0(5) . .
Mo2 N2 C9 C14 -17.4(6) . .
C14 C9 C10 C11 -2.1(8) . .
N2 C9 C10 C11 -179.2(5) . .
C9 C10 C11 C12 0.9(10) . .
C9 C10 C11 C15B -166.2(9) . .
C9 C10 C11 C15 166.6(6) . .
C10 C11 C12 C13 0.8(10) . .
C15B C11 C12 C13 169.2(8) . .
C15 C11 C12 C13 -163.2(7) . .
C11 C12 C13 C14 -1.1(10) . .
C10 C9 C14 C13 1.8(9) . .
N2 C9 C14 C13 179.1(5) . .
C12 C13 C14 C9 -0.2(10) . .
C23 N3 C16 C17 60.2(6) . .
Mo1 N3 C16 C17 -104.8(4) . .
C23 N3 C16 C21 -124.8(5) . .
Mo1 N3 C16 C21 70.2(5) . .
C21 C16 C17 C18 -0.5(7) . .
N3 C16 C17 C18 174.4(4) . .
C16 C17 C18 C19 0.1(8) . .
C16 C17 C18 C22 -177.7(5) . .
C17 C18 C19 C20 0.3(9) . .
C22 C18 C19 C20 178.1(6) . .
C18 C19 C20 C21 -0.2(9) . .
C17 C16 C21 C20 0.7(7) . .
N3 C16 C21 C20 -174.4(5) . .
C19 C20 C21 C16 -0.3(9) . .
C19 C18 C22 F9B -178.0(17) . .
C17 C18 C22 F9B -0.3(19) . .
C19 C18 C22 F7B 55.0(14) . .
C17 C18 C22 F7B -127.2(13) . .
C19 C18 C22 F8 -144(2) . .
C17 C18 C22 F8 34(2) . .
C19 C18 C22 F9 97.9(15) . .
C17 C18 C22 F9 -84.3(15) . .
C19 C18 C22 F7C 23.1(14) . .
C17 C18 C22 F7C -159.1(11) . .
C19 C18 C22 F7 -20.1(15) . .
C17 C18 C22 F7 157.7(13) . .
C19 C18 C22 F8C -121.7(14) . .
C17 C18 C22 F8C 56.1(15) . .
C19 C18 C22 F8B -58.3(11) . .
C17 C18 C22 F8B 119.5(10) . .
C19 C18 C22 F9C 136.3(8) . .
C17 C18 C22 F9C -46.0(10) . .
C24 N4 C23 N3 -179.7(4) . .
Mo2 N4 C23 N3 10.5(6) . .
C16 N3 C23 N4 -175.0(4) . .
Mo1 N3 C23 N4 -9.4(6) . .
C23 N4 C24 C25 130.7(5) . .
Mo2 N4 C24 C25 -60.2(5) . .
C23 N4 C24 C29 -50.7(6) . .
Mo2 N4 C24 C29 118.4(4) . .
C29 C24 C25 C26 0.0(7) . .
N4 C24 C25 C26 178.6(4) . .
C24 C25 C26 C27 -0.5(8) . .
C24 C25 C26 C30 179.4(5) . .
C25 C26 C27 C28 1.2(9) . .
C30 C26 C27 C28 -178.7(6) . .
C26 C27 C28 C29 -1.4(9) . .
C25 C24 C29 C28 -0.2(8) . .
N4 C24 C29 C28 -178.8(5) . .
C27 C28 C29 C24 0.9(9) . .
C27 C26 C30 F10B -138(2) . .
C25 C26 C30 F10B 42(2) . .
C27 C26 C30 F11B 71.3(15) . .
C25 C26 C30 F11B -108.6(14) . .
C27 C26 C30 F11 30.9(11) . .
C25 C26 C30 F11 -149.0(8) . .
C27 C26 C30 F10 156.1(7) . .
C25 C26 C30 F10 -23.8(10) . .
C27 C26 C30 F12 -92.2(10) . .
C25 C26 C30 F12 88.0(10) . .
C27 C26 C30 F12B -27.6(14) . .
C25 C26 C30 F12B 152.5(12) . .
C38 N5 C31 C32 -2.2(7) . .
Mo1 N5 C31 C32 174.3(4) . .
C38 N5 C31 C36 179.3(4) . .
Mo1 N5 C31 C36 -4.2(5) . .
C36 C31 C32 C33 0.7(7) . .
N5 C31 C32 C33 -177.8(4) . .
C31 C32 C33 C34 -1.0(8) . .
C31 C32 C33 C37 -179.9(6) . .
C32 C33 C34 C35 1.4(8) . .
C37 C33 C34 C35 -179.8(6) . .
C33 C34 C35 C36 -1.4(8) . .
C34 C35 C36 C31 1.2(8) . .
C32 C31 C36 C35 -0.8(7) . .
N5 C31 C36 C35 177.8(4) . .
C34 C33 C37 F15C 53.4(18) . .
C32 C33 C37 F15C -127.7(16) . .
C34 C33 C37 F14 -131.3(9) . .
C32 C33 C37 F14 47.6(11) . .
C34 C33 C37 F13C -160(2) . .
C32 C33 C37 F13C 19(2) . .
C34 C33 C37 F13B 15.9(16) . .
C32 C33 C37 F13B -165.2(15) . .
C34 C33 C37 F15B 137.8(11) . .
C32 C33 C37 F15B -43.3(14) . .
C34 C33 C37 F14B -100.4(11) . .
C32 C33 C37 F14B 78.5(12) . .
C34 C33 C37 F13 5.5(13) . .
C32 C33 C37 F13 -175.6(9) . .
C34 C33 C37 F15 112.3(7) . .
C32 C33 C37 F15 -68.8(8) . .
C34 C33 C37 F14C -59.2(11) . .
C32 C33 C37 F14C 119.7(9) . .
C31 N5 C38 N6 175.7(4) . .
Mo1 N5 C38 N6 -1.0(6) . .
C39 N6 C38 N5 175.2(4) . .
Mo2 N6 C38 N5 0.1(6) . .
C38 N6 C39 C44 -26.3(6) . .
Mo2 N6 C39 C44 148.6(3) . .
C38 N6 C39 C40 155.9(4) . .
Mo2 N6 C39 C40 -29.3(5) . .
C44 C39 C40 C41 1.7(6) . .
N6 C39 C40 C41 179.6(4) . .
C39 C40 C41 C42 0.7(7) . .
C39 C40 C41 C45 178.0(5) . .
C40 C41 C42 C43 -2.0(8) . .
C45 C41 C42 C43 -179.2(5) . .
C41 C42 C43 C44 0.7(8) . .
C42 C43 C44 C39 1.7(7) . .
C40 C39 C44 C43 -2.9(7) . .
N6 C39 C44 C43 179.3(4) . .
C42 C41 C45 F18 123(4) . .
C40 C41 C45 F18 -54(4) . .
C42 C41 C45 F16 -5(3) . .
C40 C41 C45 F16 178(3) . .
C42 C41 C45 F17 -124(3) . .
C40 C41 C45 F17 58(3) . .
C42 C41 C45 F17B -150.5(10) . .
C40 C41 C45 F17B 32.2(12) . .
C42 C41 C45 F18B 90.4(10) . .
C40 C41 C45 F18B -86.9(10) . .
C42 C41 C45 F16B -28.0(11) . .
C40 C41 C45 F16B 154.7(9) . .
C12 C11 C15 F6 138.2(10) . .
C10 C11 C15 F6 -27.0(13) . .
C15B C11 C15 F6 -149(2) . .
C12 C11 C15 F4 -4.5(13) . .
C10 C11 C15 F4 -169.7(9) . .
C15B C11 C15 F4 68.2(17) . .
C12 C11 C15 F5 -110(2) . .
C10 C11 C15 F5 85(2) . .
C15B C11 C15 F5 -37(2) . .
C12 C11 C15B F5B -131(4) . .
C10 C11 C15B F5B 37(4) . .
C15 C11 C15B F5B 108(4) . .
C12 C11 C15B F6B -25.6(15) . .
C10 C11 C15B F6B 142.3(11) . .
C15 C11 C15B F6B -147(2) . .
C12 C11 C15B F4B 76.8(11) . .
C10 C11 C15B F4B -115.3(10) . .
C15 C11 C15B F4B -44.1(14) . .
